data_7058536
loop_
_publ_author_name
'Shieh, Minghuey'
'Liu, Yu-Hsin'
'Wang, Chih-Chin'
'Jian, Si-Huan'
'Lin, Chien-Nan'
'Chen, Yen-Ming'
'Huang, Chung-Yi'

_publ_section_title
;
 A comparative study on NHC-functionalized ternary Se/Te--Fe--Cu
 compounds: synthesis, catalysis, and the effect of chalcogens
;
_journal_issue 30
_journal_name_full 'New Journal of Chemistry'
_journal_page_first 11832
_journal_paper_doi 10.1039/C9NJ02051A
_journal_volume 43
_journal_year 2019
_chemical_formula_moiety 'C19 H16 Cu2 Fe3 N4 O9 Se'
_chemical_formula_sum 'C19 H16 Cu2 Fe3 N4 O9 Se'
_chemical_formula_weight 817.95
_space_group_crystal_system monoclinic
_space_group_IT_number 14
_space_group_name_Hall '-P 2yn'
_space_group_name_H-M_alt 'P 1 21/n 1'
_symmetry_space_group_name_Hall '-P 2yn'
_symmetry_space_group_name_H-M 'P 1 21/n 1'
_atom_sites_solution_hydrogens geom
_atom_sites_solution_primary direct
_atom_sites_solution_secondary difmap
_audit_creation_method SHELXL-2014/7
_audit_update_record
;
2019-04-12 deposited with the CCDC.    2019-06-26 downloaded from the CCDC.
;
_cell_angle_alpha 90
_cell_angle_beta 101.7930(10)
_cell_angle_gamma 90
_cell_formula_units_Z 4
_cell_length_a 13.8056(3)
_cell_length_b 13.7351(3)
_cell_length_c 14.3112(4)
_cell_measurement_reflns_used 9321
_cell_measurement_temperature 293(2)
_cell_measurement_theta_max 25.028
_cell_measurement_theta_min 2.037
_cell_volume 2656.43(11)
_computing_cell_refinement 'HKL Scalepack (Otwinowski & Minor 1997)'
_computing_data_collection 'Collect (Nonius BV, 1997-2000)'
_computing_data_reduction 'HKL Denzo and Scalepack'
_computing_molecular_graphics 'Ortep-3 for Windows (Farrugia, 1997)'
_computing_publication_material 'WinGX publication routines (Farrugia, 1999)'
_computing_structure_refinement 'SHELXL-2014/7 (Sheldrick, 2014)'
_computing_structure_solution 'SHELXS-86 (Sheldrick, 1986)'
_diffrn_ambient_temperature 293(2)
_diffrn_detector_area_resol_mean 9
_diffrn_measured_fraction_theta_full 0.993
_diffrn_measured_fraction_theta_max 0.993
_diffrn_measurement_device_type KappaCCD
_diffrn_measurement_method 'CCD rotation images, thick slices'
_diffrn_radiation_type MoK\a
_diffrn_radiation_wavelength 0.71073
_diffrn_reflns_av_R_equivalents 0.1211
_diffrn_reflns_av_unetI/netI 0.0764
_diffrn_reflns_Laue_measured_fraction_full 0.993
_diffrn_reflns_Laue_measured_fraction_max 0.993
_diffrn_reflns_limit_h_max 11
_diffrn_reflns_limit_h_min -16
_diffrn_reflns_limit_k_max 16
_diffrn_reflns_limit_k_min -14
_diffrn_reflns_limit_l_max 17
_diffrn_reflns_limit_l_min -11
_diffrn_reflns_number 10369
_diffrn_reflns_point_group_measured_fraction_full 0.993
_diffrn_reflns_point_group_measured_fraction_max 0.993
_diffrn_reflns_theta_full 25.080
_diffrn_reflns_theta_max 25.080
_diffrn_reflns_theta_min 2.076
_diffrn_source 'fine-focus sealed tube'
_exptl_absorpt_coefficient_mu 4.599
_exptl_absorpt_correction_T_max 0.5059
_exptl_absorpt_correction_T_min 0.3049
_exptl_absorpt_correction_type multi-scan
_exptl_absorpt_process_details 'SADABS, 2003'
_exptl_crystal_colour black
_exptl_crystal_density_diffrn 2.045
_exptl_crystal_density_method 'not measured'
_exptl_crystal_description prism
_exptl_crystal_F_000 1600
_exptl_crystal_size_max 0.4
_exptl_crystal_size_mid 0.38
_exptl_crystal_size_min 0.22
_refine_diff_density_max 1.044
_refine_diff_density_min -2.702
_refine_diff_density_rms 0.522
_refine_ls_extinction_method none
_refine_ls_goodness_of_fit_ref 1.359
_refine_ls_hydrogen_treatment constr
_refine_ls_matrix_type full
_refine_ls_number_parameters 343
_refine_ls_number_reflns 4686
_refine_ls_number_restraints 0
_refine_ls_restrained_S_all 1.359
_refine_ls_R_factor_all 0.0718
_refine_ls_R_factor_gt 0.0550
_refine_ls_shift/su_max 0.001
_refine_ls_shift/su_mean 0.000
_refine_ls_structure_factor_coef Fsqd
_refine_ls_weighting_details 'w=1/[\s^2^(Fo^2^)+(0.0758P)^2^+1.4400P] where P=(Fo^2^+2Fc^2^)/3'
_refine_ls_weighting_scheme calc
_refine_ls_wR_factor_gt 0.1425
_refine_ls_wR_factor_ref 0.1666
_reflns_Friedel_coverage 0.000
_reflns_number_gt 4008
_reflns_number_total 4686
_reflns_threshold_expression 'I > 2\s(I)'
_cod_data_source_file c9nj02051a2.cif
_cod_data_source_block 2
_cod_depositor_comments 'Adding full bibliography for 7058535--7058539.cif.'
_cod_database_code 7058536
_shelx_shelxl_version_number 2014/7
_shelx_space_group_comment
;
The symmetry employed for this shelxl refinement is uniquely defined
by the following loop, which should always be used as a source of
symmetry information in preference to the above space-group names.
They are only intended as comments.
;

loop_
_space_group_symop_operation_xyz
'x, y, z'
'-x+1/2, y+1/2, -z+1/2'
'-x, -y, -z'
'x-1/2, -y-1/2, z-1/2'

loop_
_atom_site_label
_atom_site_type_symbol
_atom_site_fract_x
_atom_site_fract_y
_atom_site_fract_z
_atom_site_U_iso_or_equiv
_atom_site_adp_type
_atom_site_occupancy
_atom_site_site_symmetry_order
_atom_site_calc_flag
_atom_site_refinement_flags_posn
_atom_site_refinement_flags_adp
Se1 Se 0.85501(5) 0.58332(4) 0.20510(4) 0.0379(2) Uani 1 1 d . .
Cu1 Cu 0.98432(6) 0.83918(5) 0.23874(6) 0.0406(2) Uani 1 1 d . .
Cu2 Cu 0.95042(7) 0.67606(7) 0.11096(6) 0.0516(3) Uani 1 1 d . .
Fe1 Fe 0.82363(6) 0.74929(6) 0.22184(6) 0.0316(2) Uani 1 1 d . .
Fe2 Fe 0.99799(6) 0.66236(6) 0.28980(6) 0.0308(2) Uani 1 1 d . .
Fe3 Fe 0.84149(6) 0.61953(6) 0.35927(6) 0.0348(2) Uani 1 1 d . .
O1 O 0.6076(4) 0.7414(5) 0.1808(4) 0.0715(18) Uani 1 1 d . .
O2 O 0.8277(4) 0.8951(4) 0.3717(4) 0.0595(14) Uani 1 1 d . .
O3 O 0.8185(5) 0.8713(4) 0.0527(4) 0.0652(15) Uani 1 1 d . .
O4 O 1.0528(4) 0.7837(4) 0.4599(3) 0.0559(13) Uani 1 1 d . .
O5 O 1.1652(3) 0.7204(5) 0.2051(4) 0.0581(13) Uani 1 1 d . .
O6 O 1.1180(5) 0.4951(4) 0.3665(4) 0.0665(15) Uani 1 1 d . .
O7 O 0.6316(4) 0.5872(6) 0.3496(5) 0.084(2) Uani 1 1 d . .
O8 O 0.9109(5) 0.4300(4) 0.4384(4) 0.0622(14) Uani 1 1 d . .
O9 O 0.8620(5) 0.7265(5) 0.5391(4) 0.0708(16) Uani 1 1 d . .
N1 N 1.0715(4) 1.0317(4) 0.2961(4) 0.0437(13) Uani 1 1 d . .
N2 N 1.1022(4) 0.9878(4) 0.1632(4) 0.0464(13) Uani 1 1 d . .
N3 N 1.0188(5) 0.6518(5) -0.0726(5) 0.0576(16) Uani 1 1 d . .
N4 N 0.8634(5) 0.6485(5) -0.0909(4) 0.0559(16) Uani 1 1 d . .
C1 C 0.6939(5) 0.7435(5) 0.1965(5) 0.0451(16) Uani 1 1 d . .
C2 C 0.8304(5) 0.8383(5) 0.3136(5) 0.0408(15) Uani 1 1 d . .
C3 C 0.8275(5) 0.8206(5) 0.1187(5) 0.0444(16) Uani 1 1 d . .
C4 C 1.0270(5) 0.7363(5) 0.3946(4) 0.0389(14) Uani 1 1 d . .
C5 C 1.0906(4) 0.6999(5) 0.2289(5) 0.0409(14) Uani 1 1 d . .
C6 C 1.0699(5) 0.5589(5) 0.3371(4) 0.0421(15) Uani 1 1 d . .
C7 C 0.7146(6) 0.5997(6) 0.3527(5) 0.0519(18) Uani 1 1 d . .
C8 C 0.8839(5) 0.5043(5) 0.4091(4) 0.0446(15) Uani 1 1 d . .
C9 C 0.8570(5) 0.6879(5) 0.4687(5) 0.0463(16) Uani 1 1 d . .
C10 C 1.0569(4) 0.9584(4) 0.2340(4) 0.0369(13) Uani 1 1 d . .
C11 C 1.0341(7) 1.0353(6) 0.3843(5) 0.061(2) Uani 1 1 d . .
H11A H 1.0541 1.0953 0.4170 0.092 Uiso 1 1 calc R U
H11B H 0.9631 1.0315 0.3695 0.092 Uiso 1 1 calc R U
H11C H 1.0603 0.9815 0.4244 0.092 Uiso 1 1 calc R U
C12 C 1.1243(7) 1.1056(6) 0.2659(7) 0.068(2) Uani 1 1 d . .
H12 H 1.1428 1.1639 0.2975 0.081 Uiso 1 1 calc R U
C13 C 1.1436(7) 1.0783(7) 0.1837(7) 0.073(3) Uani 1 1 d . .
H13 H 1.1788 1.1136 0.1462 0.088 Uiso 1 1 calc R U
C14 C 1.1095(7) 0.9309(7) 0.0797(5) 0.065(2) Uani 1 1 d . .
H14A H 1.1449 0.9674 0.0402 0.097 Uiso 1 1 calc R U
H14B H 1.1442 0.8714 0.0992 0.097 Uiso 1 1 calc R U
H14C H 1.0443 0.9163 0.0442 0.097 Uiso 1 1 calc R U
C15 C 0.9451(5) 0.6590(5) -0.0236(5) 0.0466(16) Uani 1 1 d . .
C16 C 1.1226(7) 0.6559(10) -0.0308(8) 0.094(4) Uani 1 1 d . .
H16A H 1.1602 0.6491 -0.0800 0.141 Uiso 1 1 calc R U
H16B H 1.1378 0.7172 0.0009 0.141 Uiso 1 1 calc R U
H16C H 1.1393 0.6040 0.0145 0.141 Uiso 1 1 calc R U
C17 C 0.9792(8) 0.6368(7) -0.1684(6) 0.073(3) Uani 1 1 d . .
H17 H 1.0147 0.6299 -0.2167 0.087 Uiso 1 1 calc R U
C18 C 0.8811(8) 0.6341(8) -0.1790(6) 0.075(3) Uani 1 1 d . .
H18 H 0.8347 0.6242 -0.2353 0.090 Uiso 1 1 calc R U
C19 C 0.7622(7) 0.6485(11) -0.0733(7) 0.098(4) Uani 1 1 d . .
H19A H 0.7159 0.6398 -0.1326 0.147 Uiso 1 1 calc R U
H19B H 0.7552 0.5963 -0.0306 0.147 Uiso 1 1 calc R U
H19C H 0.7496 0.7094 -0.0451 0.147 Uiso 1 1 calc R U

loop_
_atom_site_aniso_label
_atom_site_aniso_U_11
_atom_site_aniso_U_22
_atom_site_aniso_U_33
_atom_site_aniso_U_23
_atom_site_aniso_U_13
_atom_site_aniso_U_12
Se1 0.0372(4) 0.0403(4) 0.0342(3) -0.0050(2) 0.0026(3) -0.0087(3)
Cu1 0.0387(5) 0.0378(4) 0.0470(5) -0.0002(3) 0.0130(4) -0.0086(3)
Cu2 0.0414(5) 0.0821(7) 0.0318(4) -0.0047(4) 0.0089(4) -0.0107(4)
Fe1 0.0214(4) 0.0395(5) 0.0329(4) 0.0064(3) 0.0033(3) -0.0011(3)
Fe2 0.0249(4) 0.0353(5) 0.0300(4) 0.0006(3) 0.0006(3) 0.0001(3)
Fe3 0.0325(5) 0.0401(5) 0.0313(4) 0.0046(4) 0.0052(4) -0.0076(4)
O1 0.027(3) 0.108(5) 0.075(4) 0.026(3) 0.000(2) -0.003(3)
O2 0.052(3) 0.060(3) 0.069(3) -0.017(3) 0.021(3) 0.007(3)
O3 0.078(4) 0.072(3) 0.049(3) 0.028(3) 0.023(3) 0.012(3)
O4 0.059(3) 0.064(3) 0.042(3) -0.012(3) 0.004(2) -0.012(3)
O5 0.026(2) 0.081(4) 0.067(3) 0.011(3) 0.011(2) 0.003(3)
O6 0.076(4) 0.061(3) 0.061(3) 0.005(3) 0.011(3) 0.030(3)
O7 0.043(3) 0.121(6) 0.087(4) 0.031(4) 0.013(3) -0.023(4)
O8 0.079(4) 0.045(3) 0.055(3) 0.013(2) -0.003(3) 0.001(3)
O9 0.089(5) 0.075(4) 0.051(3) -0.021(3) 0.020(3) -0.012(3)
N1 0.039(3) 0.039(3) 0.052(3) 0.000(2) 0.006(2) -0.006(3)
N2 0.044(3) 0.050(3) 0.049(3) 0.006(3) 0.018(3) -0.010(3)
N3 0.052(4) 0.072(4) 0.055(4) -0.016(3) 0.027(3) -0.006(3)
N4 0.054(4) 0.077(4) 0.033(3) -0.008(3) 0.003(3) 0.010(3)
C1 0.035(4) 0.056(4) 0.042(3) 0.012(3) 0.004(3) -0.005(3)
C2 0.024(3) 0.049(4) 0.051(4) 0.005(3) 0.011(3) 0.004(3)
C3 0.034(3) 0.052(4) 0.046(4) 0.013(3) 0.007(3) 0.010(3)
C4 0.035(3) 0.043(3) 0.036(3) 0.005(3) 0.000(3) 0.002(3)
C5 0.026(3) 0.052(4) 0.042(3) 0.006(3) 0.002(3) 0.006(3)
C6 0.040(3) 0.044(3) 0.041(3) 0.001(3) 0.004(3) 0.007(3)
C7 0.047(4) 0.066(4) 0.041(4) 0.015(3) 0.005(3) -0.015(4)
C8 0.046(4) 0.047(4) 0.039(3) 0.004(3) 0.003(3) -0.012(3)
C9 0.045(4) 0.050(4) 0.044(4) 0.003(3) 0.009(3) -0.014(3)
C10 0.029(3) 0.036(3) 0.044(3) 0.004(3) 0.005(3) 0.001(3)
C11 0.073(5) 0.059(4) 0.057(4) -0.013(4) 0.024(4) -0.004(4)
C12 0.067(5) 0.051(4) 0.091(6) -0.019(4) 0.028(5) -0.030(4)
C13 0.070(6) 0.069(5) 0.088(6) -0.001(5) 0.033(5) -0.037(5)
C14 0.073(6) 0.071(5) 0.058(5) 0.000(4) 0.029(4) -0.005(5)
C15 0.041(4) 0.061(4) 0.039(4) -0.006(3) 0.013(3) -0.004(3)
C16 0.049(5) 0.150(11) 0.090(7) -0.038(7) 0.029(5) -0.011(6)
C17 0.105(8) 0.079(6) 0.042(4) -0.017(4) 0.036(5) 0.000(6)
C18 0.076(6) 0.109(7) 0.035(4) -0.010(4) 0.000(4) 0.013(6)
C19 0.040(5) 0.186(13) 0.061(5) -0.030(7) -0.004(4) -0.003(6)

loop_
_atom_type_symbol
_atom_type_description
_atom_type_scat_dispersion_real
_atom_type_scat_dispersion_imag
_atom_type_scat_source
C C 0.0033 0.0016 'International Tables Vol C Tables 4.2.6.8 and 6.1.1.4'
H H 0.0000 0.0000 'International Tables Vol C Tables 4.2.6.8 and 6.1.1.4'
Fe Fe 0.3463 0.8444 'International Tables Vol C Tables 4.2.6.8 and 6.1.1.4'
Cu Cu 0.3201 1.2651 'International Tables Vol C Tables 4.2.6.8 and 6.1.1.4'
Se Se -0.0929 2.2259 'International Tables Vol C Tables 4.2.6.8 and 6.1.1.4'
O O 0.0106 0.0060 'International Tables Vol C Tables 4.2.6.8 and 6.1.1.4'
N N 0.0061 0.0033 'International Tables Vol C Tables 4.2.6.8 and 6.1.1.4'

loop_
_geom_angle_atom_site_label_1
_geom_angle_atom_site_label_2
_geom_angle_atom_site_label_3
_geom_angle
Fe3 Se1 Fe1 68.86(3)
Fe3 Se1 Fe2 68.41(3)
Fe1 Se1 Fe2 69.66(3)
Fe3 Se1 Cu2 125.22(4)
Fe1 Se1 Cu2 71.27(3)
Fe2 Se1 Cu2 63.38(3)
C10 Cu1 C5 110.0(2)
C10 Cu1 C3 116.6(2)
C5 Cu1 C3 109.2(2)
C10 Cu1 Fe1 150.56(19)
C5 Cu1 Fe1 98.01(16)
C3 Cu1 Fe1 41.79(15)
C10 Cu1 Fe2 144.70(19)
C5 Cu1 Fe2 41.58(16)
C3 Cu1 Fe2 95.96(16)
Fe1 Cu1 Fe2 64.39(3)
C10 Cu1 Cu2 131.21(19)
C5 Cu1 Cu2 51.01(16)
C3 Cu1 Cu2 58.25(16)
Fe1 Cu1 Cu2 61.84(3)
Fe2 Cu1 Cu2 55.09(3)
C15 Cu2 C5 127.0(3)
C15 Cu2 Se1 125.2(2)
C5 Cu2 Se1 97.86(16)
C15 Cu2 Fe2 163.0(2)
C5 Cu2 Fe2 42.58(16)
Se1 Cu2 Fe2 56.97(3)
C15 Cu2 Fe1 135.6(2)
C5 Cu2 Fe1 93.57(16)
Se1 Cu2 Fe1 52.91(3)
Fe2 Cu2 Fe1 60.68(3)
C15 Cu2 Cu1 134.4(2)
C5 Cu2 Cu1 54.67(17)
Se1 Cu2 Cu1 95.30(3)
Fe2 Cu2 Cu1 55.63(3)
Fe1 Cu2 Cu1 52.66(3)
C1 Fe1 C3 93.2(3)
C1 Fe1 C2 94.7(3)
C3 Fe1 C2 103.2(3)
C1 Fe1 Se1 97.9(2)
C3 Fe1 Se1 114.4(2)
C2 Fe1 Se1 139.5(2)
C1 Fe1 Cu1 152.6(2)
C3 Fe1 Cu1 68.5(2)
C2 Fe1 Cu1 71.3(2)
Se1 Fe1 Cu1 108.10(4)
C1 Fe1 Fe3 93.4(2)
C3 Fe1 Fe3 168.2(2)
C2 Fe1 Fe3 86.0(2)
Se1 Fe1 Fe3 54.93(3)
Cu1 Fe1 Fe3 108.42(4)
C1 Fe1 Fe2 148.9(2)
C3 Fe1 Fe2 111.6(2)
C2 Fe1 Fe2 97.5(2)
Se1 Fe1 Fe2 55.48(3)
Cu1 Fe1 Fe2 58.26(3)
Fe3 Fe1 Fe2 59.16(3)
C1 Fe1 Cu2 126.9(2)
C3 Fe1 Cu2 66.2(2)
C2 Fe1 Cu2 136.4(2)
Se1 Fe1 Cu2 55.82(3)
Cu1 Fe1 Cu2 65.50(3)
Fe3 Fe1 Cu2 102.01(4)
Fe2 Fe1 Cu2 54.79(3)
C5 Fe2 C6 91.0(3)
C5 Fe2 C4 100.8(3)
C6 Fe2 C4 97.0(3)
C5 Fe2 Se1 119.7(2)
C6 Fe2 Se1 99.8(2)
C4 Fe2 Se1 135.5(2)
C5 Fe2 Cu2 62.7(2)
C6 Fe2 Cu2 117.0(2)
C4 Fe2 Cu2 141.1(2)
Se1 Fe2 Cu2 59.65(3)
C5 Fe2 Cu1 66.2(2)
C6 Fe2 Cu1 151.1(2)
C4 Fe2 Cu1 71.8(2)
Se1 Fe2 Cu1 106.73(4)
Cu2 Fe2 Cu1 69.28(4)
C5 Fe2 Fe3 171.3(2)
C6 Fe2 Fe3 96.6(2)
C4 Fe2 Fe3 82.5(2)
Se1 Fe2 Fe3 54.84(3)
Cu2 Fe2 Fe3 109.78(4)
Cu1 Fe2 Fe3 107.81(4)
C5 Fe2 Fe1 112.2(2)
C6 Fe2 Fe1 151.5(2)
C4 Fe2 Fe1 94.7(2)
Se1 Fe2 Fe1 54.86(3)
Cu2 Fe2 Fe1 64.53(3)
Cu1 Fe2 Fe1 57.35(3)
Fe3 Fe2 Fe1 59.35(3)
C7 Fe3 C8 97.2(3)
C7 Fe3 C9 93.9(3)
C8 Fe3 C9 98.3(3)
C7 Fe3 Se1 100.9(2)
C8 Fe3 Se1 96.2(2)
C9 Fe3 Se1 157.8(2)
C7 Fe3 Fe2 154.7(2)
C8 Fe3 Fe2 97.0(2)
C9 Fe3 Fe2 104.6(2)
Se1 Fe3 Fe2 56.75(3)
C7 Fe3 Fe1 97.2(2)
C8 Fe3 Fe1 150.9(2)
C9 Fe3 Fe1 105.9(2)
Se1 Fe3 Fe1 56.21(3)
Fe2 Fe3 Fe1 61.50(3)
C10 N1 C12 111.6(6)
C10 N1 C11 124.8(6)
C12 N1 C11 123.6(6)
C10 N2 C13 110.3(6)
C10 N2 C14 125.2(6)
C13 N2 C14 124.5(6)
C15 N3 C17 109.8(7)
C15 N3 C16 125.0(7)
C17 N3 C16 125.2(7)
C15 N4 C18 113.8(7)
C15 N4 C19 124.7(6)
C18 N4 C19 121.4(7)
O1 C1 Fe1 178.6(8)
O2 C2 Fe1 175.2(6)
O3 C3 Fe1 171.4(6)
O3 C3 Cu1 115.7(6)
Fe1 C3 Cu1 69.7(2)
O4 C4 Fe2 174.6(6)
O5 C5 Fe2 166.6(6)
O5 C5 Cu2 118.0(5)
Fe2 C5 Cu2 74.8(2)
O5 C5 Cu1 113.7(5)
Fe2 C5 Cu1 72.3(2)
Cu2 C5 Cu1 74.31(18)
O6 C6 Fe2 177.7(7)
O7 C7 Fe3 179.0(8)
O8 C8 Fe3 178.1(6)
O9 C9 Fe3 175.2(6)
N1 C10 N2 104.1(5)
N1 C10 Cu1 128.9(4)
N2 C10 Cu1 127.0(5)
N1 C11 H11A 109.5
N1 C11 H11B 109.5
H11A C11 H11B 109.5
N1 C11 H11C 109.5
H11A C11 H11C 109.5
H11B C11 H11C 109.5
C13 C12 N1 106.8(7)
C13 C12 H12 126.6
N1 C12 H12 126.6
C12 C13 N2 107.3(7)
C12 C13 H13 126.4
N2 C13 H13 126.4
N2 C14 H14A 109.5
N2 C14 H14B 109.5
H14A C14 H14B 109.5
N2 C14 H14C 109.5
H14A C14 H14C 109.5
H14B C14 H14C 109.5
N4 C15 N3 103.4(6)
N4 C15 Cu2 126.1(5)
N3 C15 Cu2 130.4(6)
N3 C16 H16A 109.5
N3 C16 H16B 109.5
H16A C16 H16B 109.5
N3 C16 H16C 109.5
H16A C16 H16C 109.5
H16B C16 H16C 109.5
C18 C17 N3 107.7(7)
C18 C17 H17 126.1
N3 C17 H17 126.1
C17 C18 N4 105.3(8)
C17 C18 H18 127.4
N4 C18 H18 127.4
N4 C19 H19A 109.5
N4 C19 H19B 109.5
H19A C19 H19B 109.5
N4 C19 H19C 109.5
H19A C19 H19C 109.5
H19B C19 H19C 109.5

loop_
_geom_bond_atom_site_label_1
_geom_bond_atom_site_label_2
_geom_bond_distance
Se1 Fe3 2.3062(10)
Se1 Fe1 2.3417(10)
Se1 Fe2 2.3593(10)
Se1 Cu2 2.4285(10)
Cu1 C10 1.928(6)
Cu1 C5 2.432(7)
Cu1 C3 2.487(7)
Cu1 Fe1 2.5071(11)
Cu1 Fe2 2.5322(11)
Cu1 Cu2 2.8693(12)
Cu2 C15 1.926(7)
Cu2 C5 2.317(6)
Cu2 Fe2 2.5159(11)
Cu2 Fe1 2.7800(12)
Fe1 C1 1.755(7)
Fe1 C3 1.781(7)
Fe1 C2 1.782(7)
Fe1 Fe3 2.6282(11)
Fe1 Fe2 2.6849(11)
Fe2 C5 1.764(6)
Fe2 C6 1.785(7)
Fe2 C4 1.787(6)
Fe2 Fe3 2.6231(11)
Fe3 C7 1.756(7)
Fe3 C8 1.785(7)
Fe3 C9 1.802(7)
O1 C1 1.167(9)
O2 C2 1.146(8)
O3 C3 1.159(8)
O4 C4 1.135(8)
O5 C5 1.184(8)
O6 C6 1.128(8)
O7 C7 1.151(9)
O8 C8 1.137(8)
O9 C9 1.127(9)
N1 C10 1.331(8)
N1 C12 1.370(9)
N1 C11 1.459(9)
N2 C10 1.356(8)
N2 C13 1.374(10)
N2 C14 1.449(9)
N3 C15 1.352(9)
N3 C17 1.383(11)
N3 C16 1.437(12)
N4 C15 1.333(10)
N4 C18 1.348(10)
N4 C19 1.469(11)
C11 H11A 0.9600
C11 H11B 0.9600
C11 H11C 0.9600
C12 C13 1.313(12)
C12 H12 0.9300
C13 H13 0.9300
C14 H14A 0.9600
C14 H14B 0.9600
C14 H14C 0.9600
C16 H16A 0.9600
C16 H16B 0.9600
C16 H16C 0.9600
C17 C18 1.332(14)
C17 H17 0.9300
C18 H18 0.9300
C19 H19A 0.9600
C19 H19B 0.9600
C19 H19C 0.9600
